data_7002752
loop_
_publ_author_name
'Shen, Min-Yi'
'Peng, Ya-Liu'
'Hung, Wen-Chou'
'Lin, Chu-Chieh'

_publ_section_title
;
 Preparation and characterization of bisphenolato magnesium
 derivatives: an efficient catalyst for the ring-opening polymerization
 of \e-caprolactone and L-lactide
;
_journal_issue 44
_journal_name_full 'Dalton Transactions'
_journal_page_first 9906
_journal_page_last 9913
_journal_paper_doi 10.1039/b912443h
_journal_year 2009
_chemical_formula_moiety 'C70 H116 N4 O4 Mg2 2(C H2 Cl2)'
_chemical_formula_sum 'C72 H120 Cl4 Mg2 N4 O4'
_chemical_formula_weight 1296.4
_chemical_name_systematic
;
?
;
_space_group_IT_number 2
_symmetry_cell_setting triclinic
_symmetry_space_group_name_Hall '-P 1'
_symmetry_space_group_name_H-M 'P -1'
_atom_sites_solution_hydrogens geom
_atom_sites_solution_primary direct
_atom_sites_solution_secondary difmap
_audit_creation_method SHELXL-97
_cell_angle_alpha 84.166(5)
_cell_angle_beta 80.160(4)
_cell_angle_gamma 77.437(5)
_cell_formula_units_Z 1
_cell_length_a 10.566(2)
_cell_length_b 10.567(2)
_cell_length_c 18.362(4)
_cell_measurement_reflns_used 2414
_cell_measurement_temperature 293(2)
_cell_measurement_theta_max 22.614
_cell_measurement_theta_min 2.257
_cell_volume 1967.2(7)
_computing_cell_refinement 'Bruker SMART'
_computing_data_collection 'Bruker SMART'
_computing_data_reduction 'Bruker SHELXTL'
_computing_molecular_graphics 'Bruker SHELXTL'
_computing_publication_material 'Bruker SHELXTL'
_computing_structure_refinement 'SHELXL-97 (Sheldrick, 1997)'
_computing_structure_solution 'SHELXS-97 (Sheldrick, 1990)'
_diffrn_ambient_temperature 293(2)
_diffrn_measured_fraction_theta_full 0.986
_diffrn_measured_fraction_theta_max 0.986
_diffrn_measurement_device_type 'CCD area detector'
_diffrn_measurement_method 'phi and omega scans'
_diffrn_radiation_monochromator graphite
_diffrn_radiation_source 'fine-focus sealed tube'
_diffrn_radiation_type MoK\a
_diffrn_radiation_wavelength 0.71073
_diffrn_reflns_av_R_equivalents 0.0272
_diffrn_reflns_av_sigmaI/netI 0.0653
_diffrn_reflns_limit_h_max 11
_diffrn_reflns_limit_h_min -13
_diffrn_reflns_limit_k_max 13
_diffrn_reflns_limit_k_min -11
_diffrn_reflns_limit_l_max 22
_diffrn_reflns_limit_l_min -20
_diffrn_reflns_number 10833
_diffrn_reflns_theta_full 26.01
_diffrn_reflns_theta_max 26.01
_diffrn_reflns_theta_min 2.00
_exptl_absorpt_coefficient_mu 0.211
_exptl_absorpt_correction_T_max 0.988
_exptl_absorpt_correction_T_min 0.926
_exptl_absorpt_correction_type multi-scan
_exptl_absorpt_process_details 'SADABS, Sheldrick (1996)'
_exptl_crystal_colour colorless
_exptl_crystal_density_diffrn 1.094
_exptl_crystal_density_method 'not measured'
_exptl_crystal_description parallelpiped
_exptl_crystal_F_000 704
_exptl_crystal_size_max 0.38
_exptl_crystal_size_mid 0.23
_exptl_crystal_size_min 0.14
_refine_diff_density_max 0.394
_refine_diff_density_min -0.564
_refine_diff_density_rms 0.051
_refine_ls_extinction_method none
_refine_ls_goodness_of_fit_ref 1.050
_refine_ls_hydrogen_treatment none
_refine_ls_matrix_type full
_refine_ls_number_parameters 388
_refine_ls_number_reflns 7631
_refine_ls_number_restraints 1
_refine_ls_restrained_S_all 1.050
_refine_ls_R_factor_all 0.1421
_refine_ls_R_factor_gt 0.0766
_refine_ls_shift/su_max 0.001
_refine_ls_shift/su_mean 0.000
_refine_ls_structure_factor_coef Fsqd
_refine_ls_weighting_details 'calc w=1/[\s^2^(Fo^2^)+(0.1293P)^2^+0.0000P] where P=(Fo^2^+2Fc^2^)/3'
_refine_ls_weighting_scheme calc
_refine_ls_wR_factor_gt 0.2174
_refine_ls_wR_factor_ref 0.2556
_reflns_number_gt 3722
_reflns_number_total 7631
_reflns_threshold_expression >2sigma(I)
_cod_data_source_file b912443h.txt
_cod_data_source_block green2m
_cod_depositor_comments
;
The following automatic conversions were performed:
'_symmetry_cell_setting' value 'Triclinic' changed to 'triclinic'
according to '/home/saulius/struct/CIF-dictionaries/cif_core.dic'
dictionary named 'cif_core.dic' version 2.4.1 from 2010-06-29.

Automatic conversion script
Id: cif_fix_enum 1527 2010-12-29 10:47:43Z saulius 
;
_cod_original_cell_volume 1967.3(8)
_cod_original_sg_symbol_H-M P-1
_cod_database_code 7002752

loop_
_symmetry_equiv_pos_as_xyz
'x, y, z'
'-x, -y, -z'

loop_
_atom_site_label
_atom_site_type_symbol
_atom_site_fract_x
_atom_site_fract_y
_atom_site_fract_z
_atom_site_U_iso_or_equiv
_atom_site_adp_type
_atom_site_occupancy
_atom_site_symmetry_multiplicity
_atom_site_calc_flag
_atom_site_refinement_flags
_atom_site_disorder_assembly
_atom_site_disorder_group
Mg1 Mg 0.04658(11) 0.86587(10) 0.47922(6) 0.0504(3) Uani 1 1 d . . .
Cl1 Cl 0.5690(2) 0.1061(3) 0.41606(19) 0.2154(13) Uani 1 1 d . . .
Cl2 Cl 0.4732(2) 0.1328(2) 0.27896(12) 0.1750(9) Uani 1 1 d . . .
O1 O -0.0165(3) 1.0275(2) 0.23128(14) 0.0670(7) Uani 1 1 d . . .
O2 O 0.1123(2) 0.7557(2) 0.40444(12) 0.0589(6) Uani 1 1 d . . .
N1 N -0.1373(3) 0.9840(3) 0.50501(17) 0.0594(8) Uani 1 1 d . . .
H1A H -0.1698 1.0555 0.4808 0.071 Uiso 1 1 d R . .
N2 N -0.0002(3) 0.7613(3) 0.58474(17) 0.0643(8) Uani 1 1 d . . .
C1 C 0.1437(3) 0.6870(3) 0.34485(17) 0.0485(8) Uani 1 1 d . . .
C2 C 0.2661(3) 0.6010(3) 0.32864(18) 0.0500(8) Uani 1 1 d . . .
C3 C 0.3706(4) 0.5835(4) 0.3801(2) 0.0632(10) Uani 1 1 d . . .
C4 C 0.4052(4) 0.7133(5) 0.3894(3) 0.0890(14) Uani 1 1 d . . .
H4A H 0.3276 0.7725 0.4098 0.133 Uiso 1 1 calc R . .
H4B H 0.4407 0.7490 0.3421 0.133 Uiso 1 1 calc R . .
H4C H 0.4691 0.7001 0.4223 0.133 Uiso 1 1 calc R . .
C5 C 0.3191(4) 0.5218(5) 0.4554(2) 0.0904(14) Uani 1 1 d . . .
H5A H 0.2978 0.4404 0.4486 0.136 Uiso 1 1 calc R . .
H5B H 0.2419 0.5790 0.4778 0.136 Uiso 1 1 calc R . .
H5C H 0.3853 0.5074 0.4869 0.136 Uiso 1 1 calc R . .
C6 C 0.4995(4) 0.4929(5) 0.3494(3) 0.0883(14) Uani 1 1 d . . .
H6A H 0.4821 0.4100 0.3421 0.132 Uiso 1 1 calc R . .
H6B H 0.5603 0.4817 0.3840 0.132 Uiso 1 1 calc R . .
H6C H 0.5364 0.5305 0.3030 0.132 Uiso 1 1 calc R . .
C7 C 0.2888(4) 0.5324(3) 0.26559(19) 0.0552(9) Uani 1 1 d . . .
H7A H 0.3690 0.4751 0.2553 0.066 Uiso 1 1 calc R . .
C8 C 0.1986(4) 0.5441(3) 0.21672(18) 0.0527(9) Uani 1 1 d . . .
C9 C 0.2317(4) 0.4658(3) 0.1477(2) 0.0614(10) Uani 1 1 d . . .
C10 C 0.3573(5) 0.4883(6) 0.1023(3) 0.1157(19) Uani 1 1 d . . .
H10A H 0.4264 0.4653 0.1320 0.174 Uiso 1 1 calc R . .
H10B H 0.3477 0.5783 0.0853 0.174 Uiso 1 1 calc R . .
H10C H 0.3784 0.4357 0.0605 0.174 Uiso 1 1 calc R . .
C11 C 0.2378(7) 0.3236(4) 0.1696(3) 0.122(2) Uani 1 1 d . . .
H11A H 0.3046 0.2928 0.2003 0.183 Uiso 1 1 calc R . .
H11B H 0.2581 0.2757 0.1259 0.183 Uiso 1 1 calc R . .
H11C H 0.1545 0.3117 0.1965 0.183 Uiso 1 1 calc R . .
C12 C 0.1240(5) 0.5037(5) 0.0977(3) 0.1055(17) Uani 1 1 d . . .
H12A H 0.1486 0.4533 0.0550 0.158 Uiso 1 1 calc R . .
H12B H 0.1138 0.5944 0.0822 0.158 Uiso 1 1 calc R . .
H12C H 0.0426 0.4871 0.1249 0.158 Uiso 1 1 calc R . .
C13 C 0.0824(4) 0.6293(3) 0.23351(18) 0.0531(9) Uani 1 1 d . . .
H13A H 0.0204 0.6395 0.2018 0.064 Uiso 1 1 calc R . .
C14 C 0.0519(3) 0.7013(3) 0.29540(18) 0.0492(8) Uani 1 1 d . . .
C15 C -0.0785(3) 0.7956(3) 0.31122(18) 0.0558(9) Uani 1 1 d . . .
H15A H -0.0620 0.8676 0.3355 0.067 Uiso 1 1 calc R . .
C16 C -0.1733(4) 0.7304(4) 0.3670(2) 0.0759(12) Uani 1 1 d . . .
H16A H -0.2553 0.7906 0.3776 0.114 Uiso 1 1 calc R . .
H16B H -0.1366 0.7043 0.4119 0.114 Uiso 1 1 calc R . .
H16C H -0.1874 0.6555 0.3467 0.114 Uiso 1 1 calc R . .
C17 C -0.1362(3) 0.8547(3) 0.24169(18) 0.0499(8) Uani 1 1 d . . .
C18 C -0.1062(3) 0.9704(3) 0.20524(19) 0.0524(9) Uani 1 1 d . . .
C19 C -0.1714(4) 1.0357(3) 0.1477(2) 0.0605(9) Uani 1 1 d . . .
C20 C -0.1555(5) 1.1711(4) 0.1131(3) 0.0835(14) Uani 1 1 d . . .
C21 C -0.0161(6) 1.1673(5) 0.0712(3) 0.120(2) Uani 1 1 d . . .
H21A H -0.0083 1.2528 0.0504 0.180 Uiso 1 1 calc R . .
H21B H 0.0010 1.1091 0.0321 0.180 Uiso 1 1 calc R . .
H21C H 0.0462 1.1374 0.1048 0.180 Uiso 1 1 calc R . .
C22 C -0.1827(7) 1.2658(4) 0.1743(3) 0.127(2) Uani 1 1 d . . .
H22A H -0.2698 1.2686 0.2007 0.191 Uiso 1 1 calc R . .
H22B H -0.1750 1.3509 0.1528 0.191 Uiso 1 1 calc R . .
H22C H -0.1203 1.2371 0.2080 0.191 Uiso 1 1 calc R . .
C23 C -0.2533(7) 1.2241(5) 0.0595(4) 0.143(3) Uani 1 1 d . . .
H23A H -0.3410 1.2287 0.0854 0.214 Uiso 1 1 calc R . .
H23B H -0.2379 1.1674 0.0198 0.214 Uiso 1 1 calc R . .
H23C H -0.2424 1.3093 0.0397 0.214 Uiso 1 1 calc R . .
C24 C -0.2544(4) 0.9711(4) 0.1219(2) 0.0637(10) Uani 1 1 d . . .
H24A H -0.2955 1.0105 0.0821 0.076 Uiso 1 1 calc R . .
C25 C -0.2803(3) 0.8519(3) 0.15153(19) 0.0539(9) Uani 1 1 d . . .
C26 C -0.3723(4) 0.7860(4) 0.1201(2) 0.0699(11) Uani 1 1 d . . .
C27 C -0.5065(6) 0.8181(10) 0.1632(5) 0.221(5) Uani 1 1 d . . .
H27A H -0.5032 0.7909 0.2144 0.331 Uiso 1 1 calc R . .
H27B H -0.5634 0.7739 0.1446 0.331 Uiso 1 1 calc R . .
H27C H -0.5393 0.9102 0.1583 0.331 Uiso 1 1 calc R . .
C28 C -0.3212(8) 0.6400(5) 0.1217(5) 0.177(4) Uani 1 1 d . . .
H28A H -0.3163 0.6062 0.1719 0.265 Uiso 1 1 calc R . .
H28B H -0.2354 0.6215 0.0927 0.265 Uiso 1 1 calc R . .
H28C H -0.3795 0.5999 0.1015 0.265 Uiso 1 1 calc R . .
C29 C -0.3815(8) 0.8293(7) 0.0401(3) 0.154(3) Uani 1 1 d . . .
H29A H -0.4114 0.9219 0.0355 0.231 Uiso 1 1 calc R . .
H29B H -0.4423 0.7878 0.0232 0.231 Uiso 1 1 calc R . .
H29C H -0.2966 0.8059 0.0108 0.231 Uiso 1 1 calc R . .
C30 C -0.2233(3) 0.7984(3) 0.21329(19) 0.0548(9) Uani 1 1 d . . .
H30A H -0.2442 0.7217 0.2367 0.066 Uiso 1 1 calc R . .
C31 C 0.1173(4) 0.9693(4) 0.2107(3) 0.0774(12) Uani 1 1 d . . .
H31A H 0.1712 1.0142 0.2315 0.116 Uiso 1 1 calc R . .
H31B H 0.1391 0.9746 0.1577 0.116 Uiso 1 1 calc R . .
H31C H 0.1324 0.8798 0.2291 0.116 Uiso 1 1 calc R . .
C32 C -0.2047(4) 0.9238(4) 0.5716(3) 0.0856(13) Uani 1 1 d . . .
H32A H -0.2489 0.8607 0.5575 0.103 Uiso 1 1 calc R . .
H32B H -0.2705 0.9898 0.5976 0.103 Uiso 1 1 calc R . .
C33 C -0.1087(5) 0.8582(4) 0.6216(2) 0.0857(14) Uani 1 1 d . . .
H33A H -0.0723 0.9235 0.6397 0.103 Uiso 1 1 calc R . .
H33B H -0.1547 0.8154 0.6640 0.103 Uiso 1 1 calc R . .
C34 C -0.0456(5) 0.6425(4) 0.5752(3) 0.0864(13) Uani 1 1 d . . .
H34A H -0.0653 0.5982 0.6227 0.130 Uiso 1 1 calc R . .
H34B H 0.0220 0.5866 0.5446 0.130 Uiso 1 1 calc R . .
H34C H -0.1230 0.6654 0.5520 0.130 Uiso 1 1 calc R . .
C35 C 0.1064(5) 0.7263(5) 0.6307(3) 0.1032(16) Uani 1 1 d . . .
H35A H 0.0764 0.6808 0.6761 0.155 Uiso 1 1 calc R . .
H35B H 0.1308 0.8039 0.6416 0.155 Uiso 1 1 calc R . .
H35C H 0.1810 0.6715 0.6042 0.155 Uiso 1 1 calc R . .
C36 C 0.5774(9) 0.0560(9) 0.3289(5) 0.235(6) Uani 1 1 d . . .
H36A H 0.6641 0.0595 0.3021 0.282 Uiso 1 1 calc R . .
H36B H 0.5698 -0.0344 0.3342 0.282 Uiso 1 1 calc R . .

loop_
_atom_site_aniso_label
_atom_site_aniso_U_11
_atom_site_aniso_U_22
_atom_site_aniso_U_33
_atom_site_aniso_U_23
_atom_site_aniso_U_13
_atom_site_aniso_U_12
Mg1 0.0599(7) 0.0490(7) 0.0438(6) -0.0115(5) -0.0066(5) -0.0117(5)
Cl1 0.1370(17) 0.277(3) 0.227(3) 0.049(2) -0.0836(18) -0.0177(18)
Cl2 0.1572(17) 0.200(2) 0.1488(17) -0.0077(15) -0.0020(14) -0.0132(16)
O1 0.0715(17) 0.0661(16) 0.0724(17) -0.0165(13) -0.0208(14) -0.0206(14)
O2 0.0682(15) 0.0610(15) 0.0482(14) -0.0164(11) -0.0167(12) -0.0028(12)
N1 0.0628(18) 0.0510(17) 0.066(2) -0.0094(14) -0.0094(15) -0.0122(14)
N2 0.080(2) 0.0606(19) 0.0539(18) -0.0064(14) -0.0074(16) -0.0199(17)
C1 0.065(2) 0.0418(18) 0.0390(18) -0.0073(14) -0.0107(16) -0.0084(16)
C2 0.061(2) 0.0432(19) 0.0444(19) -0.0041(14) -0.0121(16) -0.0033(16)
C3 0.065(2) 0.073(3) 0.053(2) -0.0112(18) -0.0191(18) -0.005(2)
C4 0.079(3) 0.103(4) 0.097(3) -0.026(3) -0.024(3) -0.028(3)
C5 0.086(3) 0.124(4) 0.064(3) 0.015(3) -0.035(2) -0.019(3)
C6 0.073(3) 0.105(4) 0.081(3) -0.025(3) -0.031(2) 0.016(3)
C7 0.063(2) 0.050(2) 0.048(2) -0.0103(15) -0.0089(17) 0.0017(17)
C8 0.072(2) 0.0448(19) 0.0435(19) -0.0090(15) -0.0093(17) -0.0126(18)
C9 0.084(3) 0.055(2) 0.048(2) -0.0131(16) -0.0090(19) -0.0153(19)
C10 0.113(4) 0.167(5) 0.080(3) -0.066(3) 0.018(3) -0.057(4)
C11 0.220(7) 0.066(3) 0.086(4) -0.028(3) -0.029(4) -0.028(4)
C12 0.125(4) 0.128(4) 0.066(3) -0.042(3) -0.027(3) -0.007(3)
C13 0.072(2) 0.050(2) 0.0425(19) -0.0066(15) -0.0217(17) -0.0119(18)
C14 0.065(2) 0.0419(18) 0.0430(19) -0.0053(14) -0.0155(16) -0.0091(16)
C15 0.069(2) 0.051(2) 0.047(2) -0.0067(15) -0.0185(17) -0.0003(18)
C16 0.070(3) 0.093(3) 0.055(2) 0.010(2) -0.013(2) -0.001(2)
C17 0.056(2) 0.0459(19) 0.0479(19) -0.0063(15) -0.0139(16) -0.0041(16)
C18 0.060(2) 0.050(2) 0.053(2) -0.0094(16) -0.0165(17) -0.0145(17)
C19 0.078(2) 0.053(2) 0.055(2) 0.0041(17) -0.0206(19) -0.0180(19)
C20 0.124(4) 0.058(3) 0.083(3) 0.019(2) -0.043(3) -0.038(3)
C21 0.164(6) 0.110(4) 0.098(4) 0.026(3) -0.015(4) -0.073(4)
C22 0.200(6) 0.055(3) 0.130(5) 0.003(3) -0.043(5) -0.023(3)
C23 0.198(7) 0.088(4) 0.165(6) 0.075(4) -0.105(5) -0.056(4)
C24 0.078(3) 0.063(2) 0.055(2) 0.0067(18) -0.028(2) -0.017(2)
C25 0.060(2) 0.053(2) 0.051(2) -0.0039(16) -0.0163(17) -0.0122(17)
C26 0.078(3) 0.074(3) 0.069(3) -0.006(2) -0.028(2) -0.027(2)
C27 0.100(5) 0.370(13) 0.241(10) -0.204(10) 0.033(5) -0.115(6)
C28 0.238(8) 0.079(4) 0.266(10) -0.024(5) -0.173(8) -0.036(5)
C29 0.235(8) 0.186(6) 0.097(4) 0.011(4) -0.090(5) -0.123(6)
C30 0.064(2) 0.047(2) 0.055(2) 0.0006(16) -0.0149(18) -0.0133(17)
C31 0.067(3) 0.082(3) 0.090(3) -0.004(2) -0.019(2) -0.028(2)
C32 0.068(3) 0.075(3) 0.105(4) -0.008(3) 0.020(3) -0.021(2)
C33 0.110(4) 0.080(3) 0.063(3) -0.013(2) 0.022(3) -0.032(3)
C34 0.120(4) 0.066(3) 0.079(3) -0.003(2) -0.008(3) -0.040(3)
C35 0.121(4) 0.132(4) 0.066(3) 0.002(3) -0.034(3) -0.034(3)
C36 0.194(8) 0.213(9) 0.182(9) 0.052(7) 0.043(7) 0.125(7)

loop_
_atom_type_symbol
_atom_type_description
_atom_type_scat_dispersion_real
_atom_type_scat_dispersion_imag
_atom_type_scat_source
C C 0.0033 0.0016 'International Tables Vol C Tables 4.2.6.8 and 6.1.1.4'
H H 0.0000 0.0000 'International Tables Vol C Tables 4.2.6.8 and 6.1.1.4'
N N 0.0061 0.0033 'International Tables Vol C Tables 4.2.6.8 and 6.1.1.4'
O O 0.0106 0.0060 'International Tables Vol C Tables 4.2.6.8 and 6.1.1.4'
Mg Mg 0.0486 0.0363 'International Tables Vol C Tables 4.2.6.8 and 6.1.1.4'
Cl Cl 0.1484 0.1585 'International Tables Vol C Tables 4.2.6.8 and 6.1.1.4'

loop_
_geom_angle_atom_site_label_1
_geom_angle_atom_site_label_2
_geom_angle_atom_site_label_3
_geom_angle
_geom_angle_site_symmetry_1
_geom_angle_site_symmetry_3
_geom_angle_publ_flag
O2 Mg1 N1 130.81(12) . . ?
O2 Mg1 N1 121.90(12) . 2_576 ?
N1 Mg1 N1 90.81(12) . 2_576 ?
O2 Mg1 N2 111.97(12) . . ?
N1 Mg1 N2 85.65(13) . . ?
N1 Mg1 N2 109.26(12) 2_576 . ?
O2 Mg1 Mg1 147.29(10) . 2_576 ?
N1 Mg1 Mg1 45.60(8) . 2_576 ?
N1 Mg1 Mg1 45.21(8) 2_576 2_576 ?
N2 Mg1 Mg1 100.48(10) . 2_576 ?
C18 O1 C31 115.4(3) . . ?
C1 O2 Mg1 170.6(2) . . ?
C32 N1 Mg1 107.3(2) . . ?
C32 N1 Mg1 116.6(3) . 2_576 ?
Mg1 N1 Mg1 89.19(12) . 2_576 ?
C32 N1 H1A 125.7 . . ?
Mg1 N1 H1A 127.0 . . ?
Mg1 N1 H1A 69.5 2_576 . ?
C34 N2 C33 110.8(3) . . ?
C34 N2 C35 108.6(3) . . ?
C33 N2 C35 109.4(4) . . ?
C34 N2 Mg1 111.4(2) . . ?
C33 N2 Mg1 100.8(2) . . ?
C35 N2 Mg1 115.6(3) . . ?
O2 C1 C2 122.5(3) . . ?
O2 C1 C14 118.8(3) . . ?
C2 C1 C14 118.7(3) . . ?
C7 C2 C1 118.1(3) . . ?
C7 C2 C3 121.1(3) . . ?
C1 C2 C3 120.7(3) . . ?
C4 C3 C5 110.5(4) . . ?
C4 C3 C6 106.6(3) . . ?
C5 C3 C6 107.3(3) . . ?
C4 C3 C2 111.1(3) . . ?
C5 C3 C2 109.2(3) . . ?
C6 C3 C2 112.1(3) . . ?
C3 C4 H4A 109.5 . . ?
C3 C4 H4B 109.5 . . ?
H4A C4 H4B 109.5 . . ?
C3 C4 H4C 109.5 . . ?
H4A C4 H4C 109.5 . . ?
H4B C4 H4C 109.5 . . ?
C3 C5 H5A 109.5 . . ?
C3 C5 H5B 109.5 . . ?
H5A C5 H5B 109.5 . . ?
C3 C5 H5C 109.5 . . ?
H5A C5 H5C 109.5 . . ?
H5B C5 H5C 109.5 . . ?
C3 C6 H6A 109.5 . . ?
C3 C6 H6B 109.5 . . ?
H6A C6 H6B 109.5 . . ?
C3 C6 H6C 109.5 . . ?
H6A C6 H6C 109.5 . . ?
H6B C6 H6C 109.5 . . ?
C2 C7 C8 123.9(3) . . ?
C2 C7 H7A 118.0 . . ?
C8 C7 H7A 118.0 . . ?
C13 C8 C7 116.4(3) . . ?
C13 C8 C9 122.8(3) . . ?
C7 C8 C9 120.8(3) . . ?
C10 C9 C11 111.4(4) . . ?
C10 C9 C8 110.6(3) . . ?
C11 C9 C8 110.3(3) . . ?
C10 C9 C12 107.6(4) . . ?
C11 C9 C12 104.9(4) . . ?
C8 C9 C12 112.0(3) . . ?
C9 C10 H10A 109.5 . . ?
C9 C10 H10B 109.5 . . ?
H10A C10 H10B 109.5 . . ?
C9 C10 H10C 109.5 . . ?
H10A C10 H10C 109.5 . . ?
H10B C10 H10C 109.5 . . ?
C9 C11 H11A 109.5 . . ?
C9 C11 H11B 109.5 . . ?
H11A C11 H11B 109.5 . . ?
C9 C11 H11C 109.5 . . ?
H11A C11 H11C 109.5 . . ?
H11B C11 H11C 109.5 . . ?
C9 C12 H12A 109.5 . . ?
C9 C12 H12B 109.5 . . ?
H12A C12 H12B 109.5 . . ?
C9 C12 H12C 109.5 . . ?
H12A C12 H12C 109.5 . . ?
H12B C12 H12C 109.5 . . ?
C8 C13 C14 123.3(3) . . ?
C8 C13 H13A 118.4 . . ?
C14 C13 H13A 118.4 . . ?
C13 C14 C1 119.6(3) . . ?
C13 C14 C15 121.2(3) . . ?
C1 C14 C15 119.2(3) . . ?
C14 C15 C17 113.7(3) . . ?
C14 C15 C16 109.5(3) . . ?
C17 C15 C16 112.9(3) . . ?
C14 C15 H15A 106.8 . . ?
C17 C15 H15A 106.8 . . ?
C16 C15 H15A 106.8 . . ?
C15 C16 H16A 109.5 . . ?
C15 C16 H16B 109.5 . . ?
H16A C16 H16B 109.5 . . ?
C15 C16 H16C 109.5 . . ?
H16A C16 H16C 109.5 . . ?
H16B C16 H16C 109.5 . . ?
C30 C17 C18 117.5(3) . . ?
C30 C17 C15 121.4(3) . . ?
C18 C17 C15 121.0(3) . . ?
O1 C18 C19 119.0(3) . . ?
O1 C18 C17 118.9(3) . . ?
C19 C18 C17 121.9(3) . . ?
C24 C19 C18 116.2(3) . . ?
C24 C19 C20 120.0(3) . . ?
C18 C19 C20 123.8(3) . . ?
C23 C20 C22 107.3(5) . . ?
C23 C20 C21 108.7(4) . . ?
C22 C20 C21 109.1(4) . . ?
C23 C20 C19 111.3(4) . . ?
C22 C20 C19 109.3(4) . . ?
C21 C20 C19 110.9(4) . . ?
C20 C21 H21A 109.5 . . ?
C20 C21 H21B 109.5 . . ?
H21A C21 H21B 109.5 . . ?
C20 C21 H21C 109.5 . . ?
H21A C21 H21C 109.5 . . ?
H21B C21 H21C 109.5 . . ?
C20 C22 H22A 109.5 . . ?
C20 C22 H22B 109.5 . . ?
H22A C22 H22B 109.5 . . ?
C20 C22 H22C 109.5 . . ?
H22A C22 H22C 109.5 . . ?
H22B C22 H22C 109.5 . . ?
C20 C23 H23A 109.5 . . ?
C20 C23 H23B 109.5 . . ?
H23A C23 H23B 109.5 . . ?
C20 C23 H23C 109.5 . . ?
H23A C23 H23C 109.5 . . ?
H23B C23 H23C 109.5 . . ?
C25 C24 C19 124.4(3) . . ?
C25 C24 H24A 117.8 . . ?
C19 C24 H24A 117.8 . . ?
C24 C25 C30 116.6(3) . . ?
C24 C25 C26 121.6(3) . . ?
C30 C25 C26 121.7(3) . . ?
C27 C26 C29 107.9(6) . . ?
C27 C26 C28 110.9(6) . . ?
C29 C26 C28 105.7(5) . . ?
C27 C26 C25 109.6(4) . . ?
C29 C26 C25 112.3(4) . . ?
C28 C26 C25 110.4(4) . . ?
C26 C27 H27A 109.5 . . ?
C26 C27 H27B 109.5 . . ?
H27A C27 H27B 109.5 . . ?
C26 C27 H27C 109.5 . . ?
H27A C27 H27C 109.5 . . ?
H27B C27 H27C 109.5 . . ?
C26 C28 H28A 109.5 . . ?
C26 C28 H28B 109.5 . . ?
H28A C28 H28B 109.5 . . ?
C26 C28 H28C 109.5 . . ?
H28A C28 H28C 109.5 . . ?
H28B C28 H28C 109.5 . . ?
C26 C29 H29A 109.5 . . ?
C26 C29 H29B 109.5 . . ?
H29A C29 H29B 109.5 . . ?
C26 C29 H29C 109.5 . . ?
H29A C29 H29C 109.5 . . ?
H29B C29 H29C 109.5 . . ?
C25 C30 C17 122.7(3) . . ?
C25 C30 H30A 118.6 . . ?
C17 C30 H30A 118.6 . . ?
O1 C31 H31A 109.5 . . ?
O1 C31 H31B 109.5 . . ?
H31A C31 H31B 109.5 . . ?
O1 C31 H31C 109.5 . . ?
H31A C31 H31C 109.5 . . ?
H31B C31 H31C 109.5 . . ?
N1 C32 C33 110.4(3) . . ?
N1 C32 H32A 109.6 . . ?
C33 C32 H32A 109.6 . . ?
N1 C32 H32B 109.6 . . ?
C33 C32 H32B 109.6 . . ?
H32A C32 H32B 108.1 . . ?
N2 C33 C32 113.1(4) . . ?
N2 C33 H33A 108.9 . . ?
C32 C33 H33A 108.9 . . ?
N2 C33 H33B 108.9 . . ?
C32 C33 H33B 108.9 . . ?
H33A C33 H33B 107.8 . . ?
N2 C34 H34A 109.5 . . ?
N2 C34 H34B 109.5 . . ?
H34A C34 H34B 109.5 . . ?
N2 C34 H34C 109.5 . . ?
H34A C34 H34C 109.5 . . ?
H34B C34 H34C 109.5 . . ?
N2 C35 H35A 109.5 . . ?
N2 C35 H35B 109.5 . . ?
H35A C35 H35B 109.5 . . ?
N2 C35 H35C 109.5 . . ?
H35A C35 H35C 109.5 . . ?
H35B C35 H35C 109.5 . . ?
Cl2 C36 Cl1 118.2(5) . . ?
Cl2 C36 H36A 107.8 . . ?
Cl1 C36 H36A 107.8 . . ?
Cl2 C36 H36B 107.8 . . ?
Cl1 C36 H36B 107.8 . . ?
H36A C36 H36B 107.1 . . ?

loop_
_geom_bond_atom_site_label_1
_geom_bond_atom_site_label_2
_geom_bond_distance
_geom_bond_site_symmetry_2
_geom_bond_publ_flag
Mg1 O2 1.836(2) . ?
Mg1 N1 2.076(3) . ?
Mg1 N1 2.090(3) 2_576 ?
Mg1 N2 2.167(3) . ?
Mg1 Mg1 2.925(2) 2_576 ?
Cl1 C36 1.718(11) . ?
Cl2 C36 1.587(9) . ?
O1 C18 1.397(4) . ?
O1 C31 1.417(5) . ?
O2 C1 1.330(4) . ?
N1 C32 1.466(5) . ?
N1 Mg1 2.090(3) 2_576 ?
N1 H1A 0.8700 . ?
N2 C34 1.473(5) . ?
N2 C33 1.478(5) . ?
N2 C35 1.483(5) . ?
C1 C2 1.414(5) . ?
C1 C14 1.414(4) . ?
C2 C7 1.387(4) . ?
C2 C3 1.543(5) . ?
C3 C4 1.528(6) . ?
C3 C5 1.531(6) . ?
C3 C6 1.539(6) . ?
C4 H4A 0.9600 . ?
C4 H4B 0.9600 . ?
C4 H4C 0.9600 . ?
C5 H5A 0.9600 . ?
C5 H5B 0.9600 . ?
C5 H5C 0.9600 . ?
C6 H6A 0.9600 . ?
C6 H6B 0.9600 . ?
C6 H6C 0.9600 . ?
C7 C8 1.396(5) . ?
C7 H7A 0.9300 . ?
C8 C13 1.364(5) . ?
C8 C9 1.533(5) . ?
C9 C10 1.493(6) . ?
C9 C11 1.506(6) . ?
C9 C12 1.543(6) . ?
C10 H10A 0.9600 . ?
C10 H10B 0.9600 . ?
C10 H10C 0.9600 . ?
C11 H11A 0.9600 . ?
C11 H11B 0.9600 . ?
C11 H11C 0.9600 . ?
C12 H12A 0.9600 . ?
C12 H12B 0.9600 . ?
C12 H12C 0.9600 . ?
C13 C14 1.385(4) . ?
C13 H13A 0.9300 . ?
C14 C15 1.516(5) . ?
C15 C17 1.527(4) . ?
C15 C16 1.527(5) . ?
C15 H15A 0.9800 . ?
C16 H16A 0.9600 . ?
C16 H16B 0.9600 . ?
C16 H16C 0.9600 . ?
C17 C30 1.393(5) . ?
C17 C18 1.405(5) . ?
C18 C19 1.401(5) . ?
C19 C24 1.388(5) . ?
C19 C20 1.537(5) . ?
C20 C23 1.527(6) . ?
C20 C22 1.530(7) . ?
C20 C21 1.535(7) . ?
C21 H21A 0.9600 . ?
C21 H21B 0.9600 . ?
C21 H21C 0.9600 . ?
C22 H22A 0.9600 . ?
C22 H22B 0.9600 . ?
C22 H22C 0.9600 . ?
C23 H23A 0.9600 . ?
C23 H23B 0.9600 . ?
C23 H23C 0.9600 . ?
C24 C25 1.384(5) . ?
C24 H24A 0.9300 . ?
C25 C30 1.387(5) . ?
C25 C26 1.527(5) . ?
C26 C27 1.488(7) . ?
C26 C29 1.505(6) . ?
C26 C28 1.519(7) . ?
C27 H27A 0.9600 . ?
C27 H27B 0.9600 . ?
C27 H27C 0.9600 . ?
C28 H28A 0.9600 . ?
C28 H28B 0.9600 . ?
C28 H28C 0.9600 . ?
C29 H29A 0.9600 . ?
C29 H29B 0.9600 . ?
C29 H29C 0.9600 . ?
C30 H30A 0.9300 . ?
C31 H31A 0.9600 . ?
C31 H31B 0.9600 . ?
C31 H31C 0.9600 . ?
C32 C33 1.495(6) . ?
C32 H32A 0.9700 . ?
C32 H32B 0.9700 . ?
C33 H33A 0.9700 . ?
C33 H33B 0.9700 . ?
C34 H34A 0.9600 . ?
C34 H34B 0.9600 . ?
C34 H34C 0.9600 . ?
C35 H35A 0.9600 . ?
C35 H35B 0.9600 . ?
C35 H35C 0.9600 . ?
C36 H36A 0.9700 . ?
C36 H36B 0.9700 . ?
